data_7219087
loop_
_publ_author_name
'Yang, Jian'
'Xie, Gui-Dan'
'Chen, Xue-Fei'
'Wu, Duo'
'Lin, Xiao-Ming'
'Zhang, Gang'
'Cai, Yue-Peng'

_publ_section_title
;
 A series of variable coordination polymers based on flexible aromatic
 carboxylates
;
_journal_issue 6
_journal_name_full CrystEngComm
_journal_page_first 1326
_journal_paper_doi 10.1039/C4CE01994F
_journal_volume 17
_journal_year 2015
_chemical_formula_moiety 'C10 H8 Ag N3 O2'
_chemical_formula_sum 'C10 H8 Ag N3 O2'
_chemical_formula_weight 310.06
_chemical_name_systematic
; 
 ? 
;
_space_group_IT_number 14
_symmetry_cell_setting monoclinic
_symmetry_space_group_name_Hall '-P 2ybc'
_symmetry_space_group_name_H-M 'P 1 21/c 1'
_atom_sites_solution_hydrogens geom
_atom_sites_solution_primary direct
_atom_sites_solution_secondary difmap
_audit_creation_method SHELXL-97
_audit_update_record
;
2014-09-28 deposited with the CCDC.
2014-12-12 downloaded from the CCDC.
;
_cell_angle_alpha 90.00
_cell_angle_beta 93.498(2)
_cell_angle_gamma 90.00
_cell_formula_units_Z 4
_cell_length_a 6.3606(8)
_cell_length_b 8.0160(10)
_cell_length_c 20.077(3)
_cell_measurement_reflns_used 3141
_cell_measurement_temperature 296(2)
_cell_measurement_theta_max 27.47
_cell_measurement_theta_min 2.74
_cell_volume 1021.8(2)
_computing_cell_refinement 'Bruker SAINT'
_computing_data_collection 'Bruker APEX2'
_computing_data_reduction 'Bruker SAINT'
_computing_molecular_graphics 'Bruker SHELXTL'
_computing_publication_material 'Bruker SHELXTL'
_computing_structure_refinement 'SHELXL-97 (Sheldrick, 2008)'
_computing_structure_solution 'SHELXS-97 (Sheldrick, 2008)'
_diffrn_ambient_temperature 296(2)
_diffrn_measured_fraction_theta_full 0.997
_diffrn_measured_fraction_theta_max 0.997
_diffrn_measurement_device_type 'Bruker APEX-II CCD'
_diffrn_measurement_method '\f and \w scans'
_diffrn_radiation_monochromator graphite
_diffrn_radiation_source 'fine-focus sealed tube'
_diffrn_radiation_type MoK\a
_diffrn_radiation_wavelength 0.71073
_diffrn_reflns_av_R_equivalents 0.0181
_diffrn_reflns_av_sigmaI/netI 0.0207
_diffrn_reflns_limit_h_max 5
_diffrn_reflns_limit_h_min -7
_diffrn_reflns_limit_k_max 9
_diffrn_reflns_limit_k_min -9
_diffrn_reflns_limit_l_max 23
_diffrn_reflns_limit_l_min -24
_diffrn_reflns_number 5112
_diffrn_reflns_theta_full 25.19
_diffrn_reflns_theta_max 25.19
_diffrn_reflns_theta_min 2.03
_exptl_absorpt_coefficient_mu 1.959
_exptl_absorpt_correction_T_max 0.8282
_exptl_absorpt_correction_T_min 0.6954
_exptl_absorpt_correction_type multi-scan
_exptl_crystal_colour colorless
_exptl_crystal_density_diffrn 2.016
_exptl_crystal_density_method 'not measured'
_exptl_crystal_description block
_exptl_crystal_F_000 608
_exptl_crystal_size_max 0.20
_exptl_crystal_size_mid 0.10
_exptl_crystal_size_min 0.10
_refine_diff_density_max 0.538
_refine_diff_density_min -0.404
_refine_diff_density_rms 0.067
_refine_ls_extinction_coef 0.0028(6)
_refine_ls_extinction_expression Fc^*^=kFc[1+0.001xFc^2^\l^3^/sin(2\q)]^-1/4^
_refine_ls_extinction_method SHELXL
_refine_ls_goodness_of_fit_ref 1.078
_refine_ls_hydrogen_treatment mixed
_refine_ls_matrix_type full
_refine_ls_number_parameters 146
_refine_ls_number_reflns 1838
_refine_ls_number_restraints 0
_refine_ls_restrained_S_all 1.078
_refine_ls_R_factor_all 0.0283
_refine_ls_R_factor_gt 0.0259
_refine_ls_shift/su_max 0.000
_refine_ls_shift/su_mean 0.000
_refine_ls_structure_factor_coef Fsqd
_refine_ls_weighting_details 'calc w=1/[\s^2^(Fo^2^)+(0.0360P)^2^+1.2950P] where P=(Fo^2^+2Fc^2^)/3'
_refine_ls_weighting_scheme calc
_refine_ls_wR_factor_gt 0.0712
_refine_ls_wR_factor_ref 0.0725
_reflns_number_gt 1710
_reflns_number_total 1838
_reflns_threshold_expression >2sigma(I)
_cod_data_source_file c4ce01994f2.cif
_cod_data_source_block 1
_cod_depositor_comments
;
The following automatic conversions were performed:

'_symmetry_cell_setting' value 'Monoclinic' changed to 'monoclinic'
according to
/usr/data/users/saulius/crontab/automatic-downloads/rss-feeds/RSC/lib/dictionaries/cif_core.dic
dictionary named 'cif_core.dic' version 2.4.2 from 2011-04-26.

Automatic conversion script
Id: cif_fix_values 2935 2014-11-11 08:27:57Z andrius 

 Adding full bibliography for 7219087--7219092.cif.
;
_cod_original_sg_symbol_H-M P2(1)/c
_cod_database_code 7219087

loop_
_symmetry_equiv_pos_as_xyz
'x, y, z'
'-x, y+1/2, -z+1/2'
'-x, -y, -z'
'x, -y-1/2, z-1/2'

loop_
_atom_site_label
_atom_site_type_symbol
_atom_site_fract_x
_atom_site_fract_y
_atom_site_fract_z
_atom_site_U_iso_or_equiv
_atom_site_adp_type
_atom_site_occupancy
_atom_site_symmetry_multiplicity
_atom_site_calc_flag
_atom_site_refinement_flags
Ag1 Ag 0.43079(4) 0.72117(4) 0.031306(13) 0.04179(14) Uani 1 1 d .
C1 C 0.4107(6) 0.9134(4) 0.39265(16) 0.0386(8) Uani 1 1 d .
C2 C 0.3491(6) 0.9652(4) 0.32152(17) 0.0371(8) Uani 1 1 d .
C3 C 0.1460(7) 0.9389(6) 0.29501(19) 0.0576(11) Uani 1 1 d .
H3B H 0.0443 0.8971 0.3219 0.069 Uiso 1 1 calc R
C4 C 0.0931(7) 0.9746(7) 0.22832(19) 0.0614(13) Uani 1 1 d .
H4A H -0.0437 0.9556 0.2110 0.074 Uiso 1 1 calc R
C5 C 0.2403(6) 1.0378(4) 0.18744(16) 0.0362(8) Uani 1 1 d .
C6 C 0.4405(6) 1.0682(5) 0.21508(18) 0.0452(9) Uani 1 1 d .
H6A H 0.5412 1.1134 0.1886 0.054 Uiso 1 1 calc R
C7 C 0.4945(6) 1.0329(5) 0.28137(19) 0.0459(9) Uani 1 1 d .
H7A H 0.6303 1.0552 0.2989 0.055 Uiso 1 1 calc R
C8 C 0.1859(6) 1.0774(4) 0.11474(16) 0.0396(8) Uani 1 1 d .
H8A H 0.1223 1.1873 0.1112 0.047 Uiso 1 1 calc R
H8B H 0.3139 1.0793 0.0908 0.047 Uiso 1 1 calc R
C9 C -0.0708(6) 0.7236(5) 0.0485(2) 0.0461(9) Uani 1 1 d .
H9A H -0.0755 0.6139 0.0335 0.055 Uiso 1 1 calc R
C10 C -0.1676(6) 0.9622(4) 0.07573(15) 0.0356(7) Uani 1 1 d .
H10A H -0.2479 1.0558 0.0844 0.043 Uiso 1 1 calc R
N1 N 0.0402(4) 0.9545(3) 0.08402(13) 0.0314(6) Uani 1 1 d .
N2 N 0.1060(5) 0.8002(4) 0.06702(17) 0.0423(7) Uani 1 1 d .
N3 N -0.2450(5) 0.8180(4) 0.05332(14) 0.0382(7) Uani 1 1 d .
O1 O 0.5928(4) 0.9477(3) 0.41631(12) 0.0471(6) Uani 1 1 d .
O2 O 0.2748(5) 0.8344(4) 0.42323(12) 0.0518(7) Uani 1 1 d .

loop_
_atom_site_aniso_label
_atom_site_aniso_U_11
_atom_site_aniso_U_22
_atom_site_aniso_U_33
_atom_site_aniso_U_23
_atom_site_aniso_U_13
_atom_site_aniso_U_12
Ag1 0.03340(19) 0.0488(2) 0.0424(2) 0.00198(12) -0.00393(12) -0.00008(12)
C1 0.057(2) 0.0268(16) 0.0314(17) -0.0025(14) -0.0028(16) 0.0014(16)
C2 0.047(2) 0.0320(17) 0.0320(17) -0.0003(13) -0.0028(15) -0.0021(15)
C3 0.050(2) 0.087(3) 0.036(2) 0.016(2) 0.0019(17) -0.020(2)
C4 0.041(2) 0.107(4) 0.036(2) 0.018(2) -0.0057(17) -0.021(2)
C5 0.044(2) 0.0366(18) 0.0280(16) 0.0010(13) 0.0011(14) -0.0061(15)
C6 0.046(2) 0.054(2) 0.0349(19) 0.0048(16) 0.0031(16) -0.0142(18)
C7 0.038(2) 0.057(2) 0.041(2) 0.0015(17) -0.0065(16) -0.0122(18)
C8 0.046(2) 0.0401(19) 0.0327(17) 0.0004(14) -0.0013(15) -0.0109(16)
C9 0.042(2) 0.0346(19) 0.062(2) -0.0135(17) 0.0107(19) -0.0046(16)
C10 0.0378(19) 0.0383(18) 0.0304(16) -0.0023(14) 0.0006(14) 0.0079(15)
N1 0.0346(15) 0.0318(14) 0.0278(13) 0.0006(11) 0.0014(11) -0.0017(12)
N2 0.0349(16) 0.0372(16) 0.0558(19) -0.0071(14) 0.0105(14) -0.0015(13)
N3 0.0336(16) 0.0413(16) 0.0398(16) -0.0059(13) 0.0030(13) -0.0024(13)
O1 0.0528(17) 0.0462(15) 0.0408(14) -0.0025(11) -0.0095(12) 0.0013(12)
O2 0.0678(19) 0.0531(16) 0.0340(13) 0.0093(12) -0.0020(13) -0.0120(15)

loop_
_atom_type_symbol
_atom_type_description
_atom_type_scat_dispersion_real
_atom_type_scat_dispersion_imag
_atom_type_scat_source
C C 0.0033 0.0016 'International Tables Vol C Tables 4.2.6.8 and 6.1.1.4'
H H 0.0000 0.0000 'International Tables Vol C Tables 4.2.6.8 and 6.1.1.4'
N N 0.0061 0.0033 'International Tables Vol C Tables 4.2.6.8 and 6.1.1.4'
O O 0.0106 0.0060 'International Tables Vol C Tables 4.2.6.8 and 6.1.1.4'
Ag Ag -0.8971 1.1015 'International Tables Vol C Tables 4.2.6.8 and 6.1.1.4'

loop_
_geom_angle_atom_site_label_1
_geom_angle_atom_site_label_2
_geom_angle_atom_site_label_3
_geom_angle
_geom_angle_site_symmetry_1
_geom_angle_site_symmetry_3
N3 Ag1 N2 132.62(11) 1_655 .
N3 Ag1 O2 125.36(11) 1_655 4_575
N2 Ag1 O2 90.19(11) . 4_575
N3 Ag1 O1 107.99(10) 1_655 2_645
N2 Ag1 O1 91.89(10) . 2_645
O2 Ag1 O1 101.08(9) 4_575 2_645
O1 C1 O2 124.8(3) . .
O1 C1 C2 118.4(3) . .
O2 C1 C2 116.8(3) . .
C7 C2 C3 118.7(3) . .
C7 C2 C1 121.1(3) . .
C3 C2 C1 120.2(3) . .
C2 C3 C4 120.3(4) . .
C2 C3 H3B 119.8 . .
C4 C3 H3B 119.8 . .
C5 C4 C3 121.0(4) . .
C5 C4 H4A 119.5 . .
C3 C4 H4A 119.5 . .
C6 C5 C4 118.0(3) . .
C6 C5 C8 120.2(3) . .
C4 C5 C8 121.8(3) . .
C5 C6 C7 121.3(4) . .
C5 C6 H6A 119.3 . .
C7 C6 H6A 119.3 . .
C2 C7 C6 120.6(4) . .
C2 C7 H7A 119.7 . .
C6 C7 H7A 119.7 . .
N1 C8 C5 111.6(3) . .
N1 C8 H8A 109.3 . .
C5 C8 H8A 109.3 . .
N1 C8 H8B 109.3 . .
C5 C8 H8B 109.3 . .
H8A C8 H8B 108.0 . .
N2 C9 N3 114.2(3) . .
N2 C9 H9A 122.9 . .
N3 C9 H9A 122.9 . .
N1 C10 N3 110.5(3) . .
N1 C10 H10A 124.8 . .
N3 C10 H10A 124.8 . .
C10 N1 N2 109.4(3) . .
C10 N1 C8 128.6(3) . .
N2 N1 C8 121.6(3) . .
C9 N2 N1 103.0(3) . .
C9 N2 Ag1 123.3(2) . .
N1 N2 Ag1 128.5(2) . .
C10 N3 C9 102.9(3) . .
C10 N3 Ag1 133.9(2) . 1_455
C9 N3 Ag1 123.1(2) . 1_455
C1 O1 Ag1 106.3(2) . 2_655
C1 O2 Ag1 106.2(2) . 4_576

loop_
_geom_bond_atom_site_label_1
_geom_bond_atom_site_label_2
_geom_bond_distance
_geom_bond_site_symmetry_2
Ag1 N3 2.223(3) 1_655
Ag1 N2 2.316(3) .
Ag1 O2 2.373(3) 4_575
Ag1 O1 2.440(3) 2_645
C1 O1 1.255(4) .
C1 O2 1.261(4) .
C1 C2 1.516(5) .
C2 C7 1.375(5) .
C2 C3 1.383(5) .
C3 C4 1.390(5) .
C3 H3B 0.9300 .
C4 C5 1.379(5) .
C4 H4A 0.9300 .
C5 C6 1.379(5) .
C5 C8 1.513(5) .
C6 C7 1.383(5) .
C6 H6A 0.9300 .
C7 H7A 0.9300 .
C8 N1 1.463(4) .
C8 H8A 0.9700 .
C8 H8B 0.9700 .
C9 N2 1.315(5) .
C9 N3 1.350(5) .
C9 H9A 0.9300 .
C10 N1 1.323(4) .
C10 N3 1.324(5) .
C10 H10A 0.9300 .
N1 N2 1.356(4) .
N3 Ag1 2.223(3) 1_455
O1 Ag1 2.440(3) 2_655
O2 Ag1 2.373(3) 4_576
